data_4119468
loop_
_publ_author_name
'Madalyn R. Radlauer'
'Aya K. Buckley'
'Lawrence M. Henling'
'Theodor Agapie'

_publ_contact_author_address
;
Beckman Institute
Caltech 139-74
Pasadena CA 91125
USA
;
_publ_contact_author_email xray@caltech.edu
_publ_contact_author_name 'Xray Staff'
_publ_section_title
;
 Bimetallic Coordination Insertion Polymerization of Unprotected Polar
 Monomers: Copolymerization of Amino Olefins and Ethylene by Dinickel
 Bisphenoxyiminato Catalysts
;
_journal_name_full 'Journal of the American Chemical Society'
_journal_page_first 3784
_journal_page_last 3787
_journal_paper_doi 10.1021/ja4004816
_journal_volume 135
_journal_year 2013
_chemical_formula_moiety 'C64 H94 N2 Ni2 O2 P2'
_chemical_formula_sum 'C86.5 H148 N2 Ni2 O2 P2'
_chemical_formula_weight 1427.42
_chemical_name_systematic
;
 ?
;
_space_group_crystal_system triclinic
_space_group_IT_number 2
_space_group_name_Hall '-P 1'
_space_group_name_H-M_alt 'P -1'
_symmetry_space_group_name_Hall '-P 1'
_symmetry_space_group_name_H-M 'P -1'
_atom_sites_solution_hydrogens geom
_atom_sites_solution_primary dual
_audit_creation_date 2012-12-04
_audit_creation_method
;
  Olex2 1.2
  (compiled Nov  5 2012 18:25:38, GUI svn.r4372),
 SHELXL-2012,
 and manual edit
;
_cell_angle_alpha 104.541(8)
_cell_angle_beta 90.001(9)
_cell_angle_gamma 116.551(8)
_cell_formula_units_Z 2
_cell_length_a 13.408(2)
_cell_length_b 14.878(2)
_cell_length_c 23.068(4)
_cell_measurement_reflns_used 9832
_cell_measurement_temperature 100
_cell_measurement_theta_max 26.45
_cell_measurement_theta_min 2.35
_cell_volume 3950.9(11)
_computing_cell_refinement 'SAINT V8.27B (Bruker-AXS, 2007)'
_computing_data_collection 'APEX2 2012.4-3 (Bruker-AXS, 2007)'
_computing_data_reduction 'SAINT V8.27B (Bruker-AXS, 2007)'
_computing_molecular_graphics 'DIAMOND 3 (Crystal Impact, 1999)'
_computing_publication_material
;
O. V. Dolomanov, L. J. Bourhis, R. J. Gildea, J. A. K. Howard and H. Puschmann,
OLEX2: a complete structure solution, refinement and analysis program.
J. Appl. Cryst. (2009). 42, 339-341.
 and SHELXTL (Bruker-AXS, 2007)
;
_computing_structure_refinement 'SHELXL-2012/7 (Sheldrick, 2012)'
_computing_structure_solution
;
SHELXT (Sheldrick, 2012)
PLATON (Spek, 2005)
;
_diffrn_ambient_temperature 100
_diffrn_detector_area_resol_mean 8.33
_diffrn_measured_fraction_theta_full 0.978
_diffrn_measured_fraction_theta_max 0.768
_diffrn_measurement_device_type 'Bruker APEX-II CCD'
_diffrn_measurement_method '\f and \w scans'
_diffrn_radiation_monochromator graphite
_diffrn_radiation_type MoK\a
_diffrn_radiation_wavelength 0.71073
_diffrn_reflns_av_R_equivalents 0.1141
_diffrn_reflns_av_unetI/netI 0.1828
_diffrn_reflns_Laue_measured_fraction_full 0.978
_diffrn_reflns_Laue_measured_fraction_max 0.768
_diffrn_reflns_limit_h_max 16
_diffrn_reflns_limit_h_min -17
_diffrn_reflns_limit_k_max 20
_diffrn_reflns_limit_k_min -18
_diffrn_reflns_limit_l_max 29
_diffrn_reflns_limit_l_min -29
_diffrn_reflns_number 72075
_diffrn_reflns_point_group_measured_fraction_full 0.978
_diffrn_reflns_point_group_measured_fraction_max 0.768
_diffrn_reflns_theta_full 25.000
_diffrn_reflns_theta_max 29.031
_diffrn_reflns_theta_min 1.601
_diffrn_source_current 30.0
_diffrn_source_power 1.5
_diffrn_source_target Mo
_diffrn_source_voltage 50.0
_diffrn_standards_number 0
_exptl_absorpt_coefficient_mu 0.565
_exptl_absorpt_correction_T_max 1.0000
_exptl_absorpt_correction_T_min 0.7656
_exptl_absorpt_correction_type multi-scan
_exptl_absorpt_process_details
;
SADABS-2012/1 (Bruker,2012) was used for absorption correction.
wR2(int) was 0.1305 before and 0.1004 after correction.
The Ratio of minimum to maximum transmission is 0.7656.
The \l/2 correction factor is 0.0015.
;
_exptl_crystal_colour orange
_exptl_crystal_colour_primary orange
_exptl_crystal_density_diffrn 1.200
_exptl_crystal_description flake
_exptl_crystal_F_000 1566
_exptl_crystal_size_max 0.32
_exptl_crystal_size_mid 0.18
_exptl_crystal_size_min 0.17
_platon_squeeze_details
;
;
_refine_diff_density_max 6.359
_refine_diff_density_min -1.537
_refine_diff_density_rms 0.202
_refine_ls_extinction_method none
_refine_ls_goodness_of_fit_ref 1.771
_refine_ls_hydrogen_treatment constr
_refine_ls_matrix_type full
_refine_ls_number_parameters 675
_refine_ls_number_reflns 16211
_refine_ls_number_restraints 6
_refine_ls_restrained_S_all 1.772
_refine_ls_R_factor_all 0.2114
_refine_ls_R_factor_gt 0.1425
_refine_ls_shift/su_max 0.001
_refine_ls_shift/su_mean 0.000
_refine_ls_structure_factor_coef Fsqd
_refine_ls_weighting_details
;
 w=1/[\s^2^(Fo^2^)+(0.0800P)^2^]
 where P=(Fo^2^+2Fc^2^)/3
;
_refine_ls_weighting_scheme calc
_refine_ls_wR_factor_gt 0.3256
_refine_ls_wR_factor_ref 0.3417
_reflns_Friedel_coverage 0.000
_reflns_number_gt 7129
_reflns_number_total 16211
_reflns_threshold_expression 'I > 2\s(I)'
_cod_data_source_file ja4004816_si_002.cif
_cod_data_source_block mrr29
_cod_depositor_comments
;
The following automatic conversions were performed:

'_diffrn_source_target' value 'MO' changed to 'Mo' according to the
built-in table from CIF Core dictionary named 'cif_core.dic' version
2.4.1 from 2010-06-29.

Automatic conversion script
Id: cif_fix_values 2281 2013-09-26 08:29:07Z andrius 
;
_cod_original_cell_volume 3950.8(12)
_cod_original_formula_sum 'C86.50 H148 N2 Ni2 O2 P2'
_cod_database_code 4119468
_olex2_refinement_description
;
1. Fixed Uiso
 At 1.2 times of:
  H16 of C16, H14 of C14, H21 of C21, H24 of C24, H25 of C25, H26 of C26, H28
  of C28, H31 of C31, H37 of C37, H39 of C39, H44 of C44, H48 of C48, H49 of
  C49, H51 of C51, H54 of C54, H47 of C47
 At 1.5 times of:
  {H63A,H63B,H63C} of C63, {H64A,H64B,H64C} of C64, {H18A,H18B,H18C} of C18,
  {H10A,H10B,H10C} of C10, {H9A,H9B,H9C} of C9, {H8A,H8B,H8C} of C8, {H19A,H19B,
  H19C} of C19, {H20A,H20B,H20C} of C20, {H29A,H29B,H29C} of C29, {H30A,H30B,
  H30C} of C30, {H7A,H7B,H7C} of C7, {H32A,H32B,H32C} of C32, {H33A,H33B,H33C}
  of C33, {H41A,H41B,H41C} of C41, {H42A,H42B,H42C} of C42, {H43A,H43B,H43C} of
  C43, {H62A,H62B,H62C} of C62, {H61A,H61B,H61C} of C61, {H60A,H60B,H60C} of
  C60, {H52A,H52B,H52C} of C52, {H53A,H53B,H53C} of C53, {H55A,H55B,H55C} of
  C55, {H56A,H56B,H56C} of C56, {H57A,H57B,H57C} of C57, {H58A,H58B,H58C} of
  C58, {H59A,H59B,H59C} of C59
2. Uiso/Uaniso restraints and constraints
Uanis(C22) Ueq: with sigma of 0.005 and sigma for terminal atoms of 0.01
3.a Ternary CH refined with riding coordinates:
 C28(H28), C31(H31), C51(H51), C54(H54)
3.b Aromatic/amide H refined with riding coordinates:
 C14(H14), C16(H16), C21(H21), C24(H24), C25(H25), C26(H26), C37(H37),
 C39(H39), C44(H44), C47(H47), C48(H48), C49(H49)
3.c Idealised Me refined as rotating group:
 C7(H7A,H7B,H7C), C8(H8A,H8B,H8C), C9(H9A,H9B,H9C), C10(H10A,H10B,H10C),
 C18(H18A,H18B,H18C), C19(H19A,H19B,H19C), C20(H20A,H20B,H20C), C29(H29A,H29B,
 H29C), C30(H30A,H30B,H30C), C32(H32A,H32B,H32C), C33(H33A,H33B,H33C), C41(H41A,
 H41B,H41C), C42(H42A,H42B,H42C), C43(H43A,H43B,H43C), C52(H52A,H52B,H52C),
 C53(H53A,H53B,H53C), C55(H55A,H55B,H55C), C56(H56A,H56B,H56C), C57(H57A,H57B,
 H57C), C58(H58A,H58B,H58C), C59(H59A,H59B,H59C), C60(H60A,H60B,H60C), C61(H61A,
 H61B,H61C), C62(H62A,H62B,H62C), C63(H63A,H63B,H63C), C64(H64A,H64B,H64C)
;
_shelx_estimated_absorpt_t_max 0.910
_shelx_estimated_absorpt_t_min 0.840
_shelx_space_group_comment
;
The symmetry employed for this shelxl refinement is uniquely defined
by the following loop, which should always be used as a source of
symmetry information in preference to the above space-group names.
They are only intended as comments.
;
_shelxl_version_number 2012-6

loop_
_space_group_symop_operation_xyz
'x, y, z'
'-x, -y, -z'

loop_
_atom_site_label
_atom_site_type_symbol
_atom_site_fract_x
_atom_site_fract_y
_atom_site_fract_z
_atom_site_U_iso_or_equiv
_atom_site_adp_type
_atom_site_occupancy
_atom_site_site_symmetry_order
_atom_site_calc_flag
_atom_site_refinement_flags_posn
_atom_site_refinement_flags_adp
Ni1 Ni 1.03944(9) 0.22301(8) 0.93592(4) 0.0310(3) Uani 1 1 d . .
Ni2 Ni 0.81039(10) -0.22186(8) 0.56496(4) 0.0309(3) Uani 1 1 d . .
P1 P 1.0965(2) 0.2024(2) 0.84923(10) 0.0520(8) Uani 1 1 d . .
P2 P 0.8745(2) -0.21876(19) 0.65053(9) 0.0395(7) Uani 1 1 d . .
O1 O 0.8870(5) 0.1494(4) 0.8968(2) 0.0308(14) Uani 1 1 d . .
O2 O 0.7284(5) -0.1550(4) 0.6049(2) 0.0308(14) Uani 1 1 d . .
N1 N 0.9902(6) 0.2512(4) 1.0162(2) 0.0193(15) Uani 1 1 d . .
N2 N 0.7367(6) -0.2484(5) 0.4859(3) 0.0264(16) Uani 1 1 d . .
C1 C 0.6234(8) -0.0639(7) 0.7919(3) 0.043(3) Uani 1 1 d . .
C2 C 0.6828(6) 0.0458(6) 0.8123(3) 0.0246(19) Uani 1 1 d . .
C3 C 0.7173(7) 0.1024(6) 0.7714(3) 0.034(2) Uani 1 1 d . .
C4 C 0.6929(7) 0.0524(7) 0.7088(3) 0.034(2) Uani 1 1 d . .
C5 C 0.6277(7) -0.0539(6) 0.6882(3) 0.031(2) Uani 1 1 d . .
C6 C 0.5918(7) -0.1147(6) 0.7294(3) 0.035(2) Uani 1 1 d . .
C7 C 0.5852(9) -0.1304(7) 0.8365(4) 0.054(3) Uani 1 1 d . .
H7A H 0.6231 -0.0867 0.8772 0.082 Uiso 1 1 calc R U
H7B H 0.6044 -0.1881 0.8244 0.082 Uiso 1 1 calc R U
H7C H 0.5036 -0.1587 0.8363 0.082 Uiso 1 1 calc R U
C8 C 0.7833(10) 0.2227(7) 0.7946(4) 0.067(3) Uani 1 1 d . .
H8A H 0.7408 0.2494 0.8221 0.101 Uiso 1 1 calc R U
H8B H 0.7948 0.2525 0.7603 0.101 Uiso 1 1 calc R U
H8C H 0.8565 0.2429 0.8161 0.101 Uiso 1 1 calc R U
C9 C 0.7353(9) 0.1185(7) 0.6659(4) 0.059(3) Uani 1 1 d . .
H9A H 0.7264 0.0733 0.6251 0.088 Uiso 1 1 calc R U
H9B H 0.8151 0.1681 0.6788 0.088 Uiso 1 1 calc R U
H9C H 0.6923 0.1571 0.6657 0.088 Uiso 1 1 calc R U
C10 C 0.5183(9) -0.2315(7) 0.7068(4) 0.054(3) Uani 1 1 d . .
H10A H 0.5225 -0.2556 0.6636 0.081 Uiso 1 1 calc R U
H10B H 0.4403 -0.2480 0.7128 0.081 Uiso 1 1 calc R U
H10C H 0.5443 -0.2666 0.7291 0.081 Uiso 1 1 calc R U
C11 C 0.6915(8) 0.0960(6) 0.8785(3) 0.036(2) Uani 1 1 d . .
C12 C 0.7984(7) 0.1435(6) 0.9172(3) 0.0230(19) Uani 1 1 d . .
C13 C 0.7936(8) 0.1870(7) 0.9799(3) 0.041(2) Uani 1 1 d . .
C14 C 0.6942(9) 0.1878(9) 0.9989(4) 0.073(4) Uani 1 1 d . .
H14 H 0.6934 0.2130 1.0409 0.088 Uiso 1 1 calc R U
C15 C 0.5973(9) 0.1542(11) 0.9602(5) 0.095(5) Uani 1 1 d . .
C16 C 0.6013(9) 0.1015(9) 0.8996(4) 0.066(3) Uani 1 1 d . .
H16 H 0.5340 0.0678 0.8722 0.079 Uiso 1 1 calc R U
C17 C 0.4937(14) 0.1695(11) 0.9762(5) 0.088(4) Uani 1 1 d . .
C18 C 0.5115(13) 0.2354(11) 1.0390(6) 0.106(5) Uani 1 1 d . .
H18A H 0.4414 0.2375 1.0490 0.159 Uiso 1 1 calc R U
H18B H 0.5705 0.3066 1.0427 0.159 Uiso 1 1 calc R U
H18C H 0.5342 0.2057 1.0667 0.159 Uiso 1 1 calc R U
C19 C 0.4044(16) 0.066(2) 0.9776(8) 0.233(15) Uani 1 1 d . .
H19A H 0.4384 0.0240 0.9857 0.349 Uiso 1 1 calc R U
H19B H 0.3567 0.0311 0.9385 0.349 Uiso 1 1 calc R U
H19C H 0.3588 0.0758 1.0095 0.349 Uiso 1 1 calc R U
C20 C 0.4574(15) 0.2137(16) 0.9359(6) 0.146(8) Uani 1 1 d . .
H20A H 0.4637 0.1827 0.8942 0.218 Uiso 1 1 calc R U
H20B H 0.5051 0.2897 0.9469 0.218 Uiso 1 1 calc R U
H20C H 0.3790 0.1985 0.9397 0.218 Uiso 1 1 calc R U
C21 C 0.8904(7) 0.2340(6) 1.0239(3) 0.0244(19) Uani 1 1 d . .
H21 H 0.8784 0.2555 1.0645 0.029 Uiso 1 1 calc R U
C22 C 1.0708(7) 0.3045(6) 1.0706(3) 0.0274(19) Uani 1 1 d . U
C23 C 1.1120(7) 0.4123(6) 1.0956(3) 0.032(2) Uani 1 1 d . .
C24 C 1.1789(7) 0.4609(6) 1.1523(4) 0.040(2) Uani 1 1 d . .
H24 H 1.2034 0.5331 1.1713 0.048 Uiso 1 1 calc R U
C25 C 1.2079(8) 0.4038(7) 1.1795(4) 0.045(3) Uani 1 1 d . .
H25 H 1.2549 0.4377 1.2172 0.054 Uiso 1 1 calc R U
C26 C 1.1711(8) 0.2960(7) 1.1542(3) 0.048(3) Uani 1 1 d . .
H26 H 1.1929 0.2581 1.1744 0.057 Uiso 1 1 calc R U
C27 C 1.1010(8) 0.2448(6) 1.0978(3) 0.044(3) Uani 1 1 d . .
C28 C 1.0804(8) 0.4781(6) 1.0656(4) 0.040(2) Uani 1 1 d . .
H28 H 1.0388 0.4325 1.0247 0.048 Uiso 1 1 calc R U
C29 C 1.0024(8) 0.5173(7) 1.1001(4) 0.050(3) Uani 1 1 d . .
H29A H 1.0417 0.5645 1.1399 0.075 Uiso 1 1 calc R U
H29B H 0.9345 0.4575 1.1049 0.075 Uiso 1 1 calc R U
H29C H 0.9814 0.5551 1.0773 0.075 Uiso 1 1 calc R U
C30 C 1.1878(10) 0.5689(7) 1.0561(4) 0.064(3) Uani 1 1 d . .
H30A H 1.2252 0.6205 1.0951 0.096 Uiso 1 1 calc R U
H30B H 1.1683 0.6021 1.0294 0.096 Uiso 1 1 calc R U
H30C H 1.2385 0.5420 1.0376 0.096 Uiso 1 1 calc R U
C31 C 1.0590(9) 0.1284(7) 1.0698(4) 0.052(3) Uani 1 1 d . .
H31 H 1.0393 0.1140 1.0254 0.063 Uiso 1 1 calc R U
C32 C 0.9523(10) 0.0677(7) 1.0938(5) 0.066(3) Uani 1 1 d . .
H32A H 0.9677 0.0819 1.1376 0.098 Uiso 1 1 calc R U
H32B H 0.9239 -0.0074 1.0745 0.098 Uiso 1 1 calc R U
H32C H 0.8958 0.0890 1.0851 0.098 Uiso 1 1 calc R U
C33 C 1.1514(10) 0.0948(8) 1.0773(5) 0.068(3) Uani 1 1 d . .
H33A H 1.2201 0.1403 1.0635 0.102 Uiso 1 1 calc R U
H33B H 1.1251 0.0221 1.0533 0.102 Uiso 1 1 calc R U
H33C H 1.1672 0.1009 1.1200 0.102 Uiso 1 1 calc R U
C34 C 0.5825(7) -0.1059(6) 0.6224(3) 0.028(2) Uani 1 1 d . .
C35 C 0.6408(7) -0.1509(6) 0.5831(3) 0.0234(19) Uani 1 1 d . .
C36 C 0.5962(8) -0.1933(6) 0.5211(3) 0.029(2) Uani 1 1 d . .
C37 C 0.4954(7) -0.1961(6) 0.5013(3) 0.033(2) Uani 1 1 d . .
H37 H 0.4674 -0.2253 0.4595 0.040 Uiso 1 1 calc R U
C38 C 0.4354(7) -0.1586(6) 0.5397(3) 0.031(2) Uani 1 1 d . .
C39 C 0.4853(8) -0.1102(6) 0.6000(3) 0.035(2) Uani 1 1 d . .
H39 H 0.4494 -0.0783 0.6271 0.042 Uiso 1 1 calc R U
C40 C 0.3241(8) -0.1632(8) 0.5196(4) 0.044(3) Uani 1 1 d . .
C41 C 0.2395(10) -0.2131(10) 0.5597(5) 0.080(4) Uani 1 1 d . .
H41A H 0.2315 -0.2830 0.5566 0.121 Uiso 1 1 calc R U
H41B H 0.1666 -0.2191 0.5467 0.121 Uiso 1 1 calc R U
H41C H 0.2654 -0.1697 0.6016 0.121 Uiso 1 1 calc R U
C42 C 0.3386(9) -0.0536(8) 0.5234(5) 0.065(3) Uani 1 1 d . .
H42A H 0.3778 -0.0060 0.5632 0.098 Uiso 1 1 calc R U
H42B H 0.2646 -0.0569 0.5176 0.098 Uiso 1 1 calc R U
H42C H 0.3827 -0.0279 0.4920 0.098 Uiso 1 1 calc R U
C43 C 0.2746(9) -0.2313(8) 0.4544(4) 0.063(3) Uani 1 1 d . .
H43A H 0.3222 -0.1971 0.4264 0.094 Uiso 1 1 calc R U
H43B H 0.1986 -0.2400 0.4460 0.094 Uiso 1 1 calc R U
H43C H 0.2712 -0.3000 0.4493 0.094 Uiso 1 1 calc R U
C44 C 0.6517(7) -0.2350(6) 0.4767(3) 0.026(2) Uani 1 1 d . .
H44 H 0.6209 -0.2549 0.4357 0.031 Uiso 1 1 calc R U
C45 C 0.7657(7) -0.2999(6) 0.4293(3) 0.026(2) Uani 1 1 d . .
C46 C 0.8507(9) -0.2394(8) 0.4021(4) 0.045(3) Uani 1 1 d . .
C47 C 0.8747(9) -0.2915(8) 0.3488(4) 0.049(3) Uani 1 1 d . .
H47 H 0.9350 -0.2515 0.3298 0.059 Uiso 1 1 calc R U
C48 C 0.8149(11) -0.3984(8) 0.3226(4) 0.065(3) Uani 1 1 d . .
H48 H 0.8315 -0.4321 0.2859 0.078 Uiso 1 1 calc R U
C49 C 0.7278(11) -0.4546(8) 0.3533(4) 0.068(4) Uani 1 1 d . .
H49 H 0.6829 -0.5278 0.3360 0.082 Uiso 1 1 calc R U
C50 C 0.7061(8) -0.4080(7) 0.4066(3) 0.038(2) Uani 1 1 d . .
C51 C 0.9196(8) -0.1220(7) 0.4286(4) 0.044(3) Uani 1 1 d . .
H51 H 0.9173 -0.1051 0.4733 0.053 Uiso 1 1 calc R U
C52 C 0.8664(10) -0.0690(8) 0.4030(5) 0.070(3) Uani 1 1 d . .
H52A H 0.8679 -0.0846 0.3592 0.104 Uiso 1 1 calc R U
H52B H 0.9080 0.0068 0.4214 0.104 Uiso 1 1 calc R U
H52C H 0.7883 -0.0945 0.4115 0.104 Uiso 1 1 calc R U
C53 C 1.0438(9) -0.0792(8) 0.4176(4) 0.058(3) Uani 1 1 d . .
H53A H 1.0805 -0.1088 0.4382 0.087 Uiso 1 1 calc R U
H53B H 1.0819 -0.0028 0.4335 0.087 Uiso 1 1 calc R U
H53C H 1.0479 -0.0989 0.3742 0.087 Uiso 1 1 calc R U
C54 C 0.6146(9) -0.4763(6) 0.4386(4) 0.047(3) Uani 1 1 d . .
H54 H 0.6161 -0.4292 0.4784 0.057 Uiso 1 1 calc R U
C55 C 0.4900(9) -0.5230(8) 0.4013(4) 0.061(3) Uani 1 1 d . .
H55A H 0.4781 -0.4651 0.3959 0.092 Uiso 1 1 calc R U
H55B H 0.4325 -0.5623 0.4239 0.092 Uiso 1 1 calc R U
H55C H 0.4849 -0.5696 0.3617 0.092 Uiso 1 1 calc R U
C56 C 0.6360(9) -0.5611(6) 0.4521(4) 0.059(3) Uani 1 1 d . .
H56A H 0.6393 -0.6071 0.4143 0.088 Uiso 1 1 calc R U
H56B H 0.5749 -0.6021 0.4725 0.088 Uiso 1 1 calc R U
H56C H 0.7076 -0.5289 0.4783 0.088 Uiso 1 1 calc R U
C57 C 1.2031(11) 0.1595(9) 0.8371(5) 0.080(4) Uani 1 1 d . .
H57A H 1.1764 0.0914 0.8452 0.120 Uiso 1 1 calc R U
H57B H 1.2720 0.2107 0.8644 0.120 Uiso 1 1 calc R U
H57C H 1.2186 0.1530 0.7952 0.120 Uiso 1 1 calc R U
C58 C 1.1516(14) 0.3226(13) 0.8262(6) 0.122(6) Uani 1 1 d . .
H58A H 1.2025 0.3816 0.8598 0.183 Uiso 1 1 calc R U
H58B H 1.0892 0.3347 0.8148 0.183 Uiso 1 1 calc R U
H58C H 1.1927 0.3161 0.7916 0.183 Uiso 1 1 calc R U
C59 C 0.9868(10) 0.1027(12) 0.7867(5) 0.115(6) Uani 1 1 d . .
H59A H 1.0186 0.1021 0.7485 0.173 Uiso 1 1 calc R U
H59B H 0.9243 0.1196 0.7850 0.173 Uiso 1 1 calc R U
H59C H 0.9594 0.0336 0.7936 0.173 Uiso 1 1 calc R U
C60 C 1.1959(8) 0.2965(7) 0.9673(4) 0.051(3) Uani 1 1 d . .
H60A H 1.2408 0.3165 0.9349 0.076 Uiso 1 1 calc R U
H60B H 1.2164 0.2512 0.9833 0.076 Uiso 1 1 calc R U
H60C H 1.2105 0.3596 0.9996 0.076 Uiso 1 1 calc R U
C61 C 0.8415(9) -0.3464(8) 0.6577(5) 0.065(3) Uani 1 1 d . .
H61A H 0.8402 -0.3449 0.7004 0.097 Uiso 1 1 calc R U
H61B H 0.8986 -0.3662 0.6415 0.097 Uiso 1 1 calc R U
H61C H 0.7676 -0.3975 0.6350 0.097 Uiso 1 1 calc R U
C62 C 0.8114(11) -0.1732(10) 0.7130(4) 0.083(4) Uani 1 1 d . .
H62A H 0.7294 -0.2150 0.7048 0.125 Uiso 1 1 calc R U
H62B H 0.8319 -0.0995 0.7180 0.125 Uiso 1 1 calc R U
H62C H 0.8387 -0.1805 0.7501 0.125 Uiso 1 1 calc R U
C63 C 1.0259(9) -0.1434(7) 0.6779(4) 0.069(4) Uani 1 1 d . .
H63A H 1.0471 -0.0686 0.6911 0.103 Uiso 1 1 calc R U
H63B H 1.0687 -0.1567 0.6453 0.103 Uiso 1 1 calc R U
H63C H 1.0426 -0.1649 0.7120 0.103 Uiso 1 1 calc R U
C64 C 0.9110(8) -0.2808(8) 0.5301(4) 0.051(3) Uani 1 1 d . .
H64A H 0.9582 -0.2389 0.5047 0.077 Uiso 1 1 calc R U
H64B H 0.8656 -0.3532 0.5055 0.077 Uiso 1 1 calc R U
H64C H 0.9589 -0.2793 0.5628 0.077 Uiso 1 1 calc R U

loop_
_atom_site_aniso_label
_atom_site_aniso_U_11
_atom_site_aniso_U_22
_atom_site_aniso_U_33
_atom_site_aniso_U_23
_atom_site_aniso_U_13
_atom_site_aniso_U_12
Ni1 0.0447(8) 0.0322(7) 0.0138(5) 0.0011(4) -0.0125(5) 0.0186(6)
Ni2 0.0504(8) 0.0331(7) 0.0146(5) 0.0056(4) -0.0078(5) 0.0246(6)
P1 0.0448(17) 0.083(2) 0.0223(12) -0.0008(12) -0.0074(11) 0.0321(15)
P2 0.0552(17) 0.0541(16) 0.0219(11) 0.0128(11) -0.0056(11) 0.0349(14)
O1 0.046(4) 0.038(4) 0.008(2) -0.002(2) -0.014(3) 0.023(3)
O2 0.062(4) 0.030(3) 0.009(2) 0.000(2) -0.009(3) 0.031(3)
N1 0.026(4) 0.016(4) 0.013(3) 0.000(2) -0.013(3) 0.009(3)
N2 0.040(5) 0.025(4) 0.020(3) 0.006(3) 0.001(3) 0.020(3)
C1 0.069(7) 0.061(7) 0.010(4) 0.008(4) -0.011(4) 0.041(6)
C2 0.022(5) 0.026(5) 0.013(4) -0.004(3) -0.012(3) 0.005(4)
C3 0.041(6) 0.038(5) 0.008(4) -0.003(3) -0.011(4) 0.010(4)
C4 0.052(6) 0.036(6) 0.007(4) 0.000(3) -0.008(4) 0.018(5)
C5 0.059(6) 0.030(5) 0.009(4) 0.004(3) -0.008(4) 0.026(5)
C6 0.055(6) 0.022(5) 0.012(4) -0.003(3) -0.010(4) 0.009(4)
C7 0.078(8) 0.050(6) 0.017(4) 0.008(4) -0.006(5) 0.015(6)
C8 0.102(9) 0.033(6) 0.033(5) -0.016(4) -0.015(6) 0.017(6)
C9 0.102(9) 0.039(6) 0.020(5) 0.003(4) -0.005(5) 0.023(6)
C10 0.083(8) 0.040(6) 0.023(5) -0.002(4) 0.002(5) 0.021(6)
C11 0.046(6) 0.035(5) 0.009(4) -0.009(3) -0.011(4) 0.012(5)
C12 0.035(5) 0.027(5) 0.013(4) 0.004(3) 0.002(4) 0.020(4)
C13 0.053(7) 0.045(6) 0.008(4) -0.005(4) -0.017(4) 0.016(5)
C14 0.048(7) 0.103(9) 0.015(5) -0.011(5) -0.004(5) 0.003(6)
C15 0.035(7) 0.172(13) 0.033(6) -0.033(7) -0.014(5) 0.042(8)
C16 0.045(7) 0.097(9) 0.028(5) -0.013(5) -0.011(5) 0.023(6)
C17 0.101(12) 0.102(11) 0.037(7) -0.005(7) -0.006(7) 0.038(9)
C18 0.135(14) 0.117(12) 0.079(10) 0.029(9) 0.023(9) 0.070(11)
C19 0.098(16) 0.41(4) 0.095(15) -0.03(2) 0.032(12) 0.09(2)
C20 0.157(16) 0.29(2) 0.069(10) 0.042(12) 0.004(10) 0.169(17)
C21 0.029(5) 0.033(5) 0.006(3) 0.002(3) -0.010(3) 0.012(4)
C22 0.035(4) 0.031(4) 0.016(3) 0.006(3) -0.013(3) 0.016(3)
C23 0.055(6) 0.020(5) 0.018(4) 0.007(3) -0.012(4) 0.013(4)
C24 0.052(6) 0.020(5) 0.026(4) 0.002(4) -0.017(4) 0.001(4)
C25 0.058(7) 0.045(6) 0.017(4) 0.001(4) -0.024(4) 0.015(5)
C26 0.068(7) 0.039(6) 0.018(4) 0.010(4) -0.028(4) 0.009(5)
C27 0.071(7) 0.022(5) 0.019(4) -0.008(4) -0.029(4) 0.013(5)
C28 0.057(7) 0.024(5) 0.025(4) 0.002(4) -0.016(4) 0.008(5)
C29 0.073(8) 0.030(6) 0.048(6) -0.003(4) -0.011(5) 0.031(5)
C30 0.111(10) 0.039(7) 0.036(6) 0.010(5) -0.006(6) 0.030(7)
C31 0.087(8) 0.025(6) 0.039(5) 0.002(4) -0.032(5) 0.025(6)
C32 0.090(9) 0.024(6) 0.054(7) 0.006(5) -0.021(6) 0.005(6)
C33 0.107(10) 0.059(7) 0.054(7) 0.023(5) -0.019(6) 0.048(7)
C34 0.042(6) 0.031(5) 0.014(4) 0.004(3) -0.005(4) 0.022(4)
C35 0.034(5) 0.023(5) 0.010(4) 0.006(3) -0.006(3) 0.009(4)
C36 0.067(7) 0.023(5) 0.011(4) 0.004(3) -0.003(4) 0.031(5)
C37 0.053(6) 0.033(5) 0.011(4) 0.001(3) -0.011(4) 0.020(5)
C38 0.043(6) 0.031(5) 0.023(4) 0.010(4) -0.012(4) 0.018(4)
C39 0.059(6) 0.041(6) 0.011(4) 0.005(3) -0.005(4) 0.030(5)
C40 0.041(6) 0.063(7) 0.027(5) 0.002(4) -0.012(4) 0.030(5)
C41 0.069(9) 0.124(11) 0.050(7) 0.019(7) -0.008(6) 0.049(8)
C42 0.084(9) 0.062(8) 0.062(7) 0.000(5) -0.024(6) 0.053(7)
C43 0.091(9) 0.072(8) 0.027(5) -0.002(5) -0.030(5) 0.048(7)
C44 0.041(6) 0.026(5) 0.013(4) 0.003(3) -0.006(4) 0.018(4)
C45 0.040(5) 0.026(5) 0.013(4) 0.003(3) -0.002(4) 0.017(4)
C46 0.065(7) 0.063(7) 0.027(5) 0.016(5) -0.001(5) 0.045(6)
C47 0.075(8) 0.058(7) 0.022(5) 0.022(5) 0.019(5) 0.031(6)
C48 0.135(11) 0.036(7) 0.037(6) 0.009(5) 0.000(7) 0.052(7)
C49 0.131(11) 0.033(6) 0.041(6) 0.002(5) -0.009(7) 0.043(7)
C50 0.066(7) 0.046(6) 0.021(4) 0.004(4) 0.004(4) 0.044(6)
C51 0.067(8) 0.031(6) 0.034(5) 0.008(4) 0.008(5) 0.023(5)
C52 0.100(10) 0.044(7) 0.056(7) 0.014(5) 0.012(7) 0.027(7)
C53 0.059(8) 0.046(7) 0.050(6) 0.011(5) -0.008(5) 0.009(6)
C54 0.078(8) 0.020(5) 0.027(5) -0.005(4) 0.003(5) 0.015(5)
C55 0.078(8) 0.047(7) 0.050(6) 0.008(5) 0.005(6) 0.024(6)
C56 0.108(9) 0.011(5) 0.048(6) 0.018(4) 0.011(6) 0.014(5)
C57 0.122(11) 0.068(8) 0.075(8) 0.018(6) 0.028(8) 0.066(8)
C58 0.199(17) 0.226(17) 0.079(9) 0.115(11) 0.082(10) 0.177(15)
C59 0.055(8) 0.195(15) 0.035(7) -0.035(8) -0.018(6) 0.041(9)
C60 0.056(7) 0.065(7) 0.018(4) -0.001(4) -0.018(4) 0.024(5)
C61 0.066(8) 0.072(8) 0.066(7) 0.035(6) -0.009(6) 0.032(6)
C62 0.143(12) 0.123(10) 0.024(5) 0.007(6) -0.014(6) 0.103(10)
C63 0.102(10) 0.039(6) 0.044(6) 0.010(5) -0.030(6) 0.015(6)
C64 0.060(7) 0.077(7) 0.029(5) 0.015(5) -0.014(5) 0.042(6)

loop_
_atom_type_symbol
_atom_type_description
_atom_type_scat_dispersion_real
_atom_type_scat_dispersion_imag
_atom_type_scat_source
C C 0.0033 0.0016 'International Tables Vol C Tables 4.2.6.8 and 6.1.1.4'
H H 0.0000 0.0000 'International Tables Vol C Tables 4.2.6.8 and 6.1.1.4'
N N 0.0061 0.0033 'International Tables Vol C Tables 4.2.6.8 and 6.1.1.4'
Ni Ni 0.3393 1.1124 'International Tables Vol C Tables 4.2.6.8 and 6.1.1.4'
O O 0.0106 0.0060 'International Tables Vol C Tables 4.2.6.8 and 6.1.1.4'
P P 0.1023 0.0942 'International Tables Vol C Tables 4.2.6.8 and 6.1.1.4'

loop_
_geom_angle_atom_site_label_1
_geom_angle_atom_site_label_2
_geom_angle_atom_site_label_3
_geom_angle
O1 Ni1 P1 89.25(18)
O1 Ni1 N1 91.8(2)
N1 Ni1 P1 176.47(19)
C60 Ni1 P1 85.2(3)
C60 Ni1 O1 174.4(3)
C60 Ni1 N1 93.7(3)
O2 Ni2 P2 89.21(16)
O2 Ni2 N2 93.1(2)
O2 Ni2 C64 173.6(3)
N2 Ni2 P2 170.8(2)
N2 Ni2 C64 92.2(3)
C64 Ni2 P2 86.2(2)
C57 P1 Ni1 119.8(4)
C57 P1 C58 104.6(6)
C57 P1 C59 99.6(6)
C58 P1 Ni1 111.4(4)
C58 P1 C59 104.8(7)
C59 P1 Ni1 114.8(4)
C61 P2 Ni2 113.6(3)
C61 P2 C62 100.6(6)
C61 P2 C63 102.6(5)
C62 P2 Ni2 113.7(3)
C62 P2 C63 103.0(5)
C63 P2 Ni2 120.8(3)
C12 O1 Ni1 129.9(5)
C35 O2 Ni2 128.9(4)
C21 N1 Ni1 123.4(5)
C21 N1 C22 115.2(6)
C22 N1 Ni1 121.0(5)
C44 N2 Ni2 124.5(5)
C44 N2 C45 112.5(6)
C45 N2 Ni2 122.6(5)
C2 C1 C6 120.0(7)
C2 C1 C7 121.2(7)
C6 C1 C7 118.7(8)
C1 C2 C11 117.2(7)
C3 C2 C1 119.7(7)
C3 C2 C11 122.5(7)
C2 C3 C4 120.9(7)
C2 C3 C8 119.1(7)
C4 C3 C8 120.0(8)
C3 C4 C9 118.7(7)
C5 C4 C3 119.9(7)
C5 C4 C9 121.3(7)
C4 C5 C6 120.3(7)
C4 C5 C34 120.6(7)
C6 C5 C34 118.8(7)
C1 C6 C5 118.9(7)
C1 C6 C10 120.9(8)
C5 C6 C10 120.2(7)
C1 C7 H7A 109.5
C1 C7 H7B 109.5
C1 C7 H7C 109.5
H7A C7 H7B 109.5
H7A C7 H7C 109.5
H7B C7 H7C 109.5
C3 C8 H8A 109.5
C3 C8 H8B 109.5
C3 C8 H8C 109.5
H8A C8 H8B 109.5
H8A C8 H8C 109.5
H8B C8 H8C 109.5
C4 C9 H9A 109.5
C4 C9 H9B 109.5
C4 C9 H9C 109.5
H9A C9 H9B 109.5
H9A C9 H9C 109.5
H9B C9 H9C 109.5
C6 C10 H10A 109.5
C6 C10 H10B 109.5
C6 C10 H10C 109.5
H10A C10 H10B 109.5
H10A C10 H10C 109.5
H10B C10 H10C 109.5
C12 C11 C2 120.3(8)
C16 C11 C2 118.1(8)
C16 C11 C12 121.5(7)
O1 C12 C11 122.2(7)
O1 C12 C13 123.6(7)
C13 C12 C11 114.1(8)
C14 C13 C12 120.8(8)
C14 C13 C21 118.1(7)
C21 C13 C12 121.1(9)
C13 C14 H14 117.9
C15 C14 C13 124.3(9)
C15 C14 H14 117.9
C14 C15 C16 112.9(10)
C14 C15 C17 126.9(9)
C16 C15 C17 120.2(9)
C11 C16 C15 125.5(9)
C11 C16 H16 117.2
C15 C16 H16 117.2
C18 C17 C15 111.6(11)
C19 C17 C15 106.3(15)
C19 C17 C18 103.3(13)
C20 C17 C15 114.7(13)
C20 C17 C18 108.4(13)
C20 C17 C19 111.9(16)
C17 C18 H18A 109.5
C17 C18 H18B 109.5
C17 C18 H18C 109.5
H18A C18 H18B 109.5
H18A C18 H18C 109.5
H18B C18 H18C 109.5
C17 C19 H19A 109.5
C17 C19 H19B 109.5
C17 C19 H19C 109.5
H19A C19 H19B 109.5
H19A C19 H19C 109.5
H19B C19 H19C 109.5
C17 C20 H20A 109.5
C17 C20 H20B 109.5
C17 C20 H20C 109.5
H20A C20 H20B 109.5
H20A C20 H20C 109.5
H20B C20 H20C 109.5
N1 C21 C13 128.9(7)
N1 C21 H21 115.5
C13 C21 H21 115.5
C23 C22 N1 119.6(6)
C27 C22 N1 118.3(7)
C27 C22 C23 122.0(7)
C22 C23 C24 119.1(7)
C22 C23 C28 122.1(7)
C24 C23 C28 118.6(7)
C23 C24 H24 120.3
C25 C24 C23 119.4(8)
C25 C24 H24 120.3
C24 C25 H25 118.7
C24 C25 C26 122.6(7)
C26 C25 H25 118.7
C25 C26 H26 120.5
C25 C26 C27 119.0(8)
C27 C26 H26 120.5
C22 C27 C26 117.8(7)
C22 C27 C31 122.0(7)
C26 C27 C31 120.1(7)
C23 C28 H28 107.3
C23 C28 C29 113.4(7)
C23 C28 C30 109.4(8)
C29 C28 H28 107.3
C30 C28 H28 107.3
C30 C28 C29 111.6(8)
C28 C29 H29A 109.5
C28 C29 H29B 109.5
C28 C29 H29C 109.5
H29A C29 H29B 109.5
H29A C29 H29C 109.5
H29B C29 H29C 109.5
C28 C30 H30A 109.5
C28 C30 H30B 109.5
C28 C30 H30C 109.5
H30A C30 H30B 109.5
H30A C30 H30C 109.5
H30B C30 H30C 109.5
C27 C31 H31 107.1
C27 C31 C33 112.0(8)
C32 C31 C27 109.8(9)
C32 C31 H31 107.1
C32 C31 C33 113.5(8)
C33 C31 H31 107.1
C31 C32 H32A 109.5
C31 C32 H32B 109.5
C31 C32 H32C 109.5
H32A C32 H32B 109.5
H32A C32 H32C 109.5
H32B C32 H32C 109.5
C31 C33 H33A 109.5
C31 C33 H33B 109.5
C31 C33 H33C 109.5
H33A C33 H33B 109.5
H33A C33 H33C 109.5
H33B C33 H33C 109.5
C35 C34 C5 120.1(7)
C39 C34 C5 120.1(7)
C39 C34 C35 119.9(7)
O2 C35 C34 120.4(6)
O2 C35 C36 122.9(7)
C36 C35 C34 116.7(7)
C35 C36 C44 121.5(7)
C37 C36 C35 120.3(7)
C37 C36 C44 118.1(7)
C36 C37 H37 118.5
C38 C37 C36 123.0(7)
C38 C37 H37 118.5
C37 C38 C39 115.6(8)
C37 C38 C40 124.0(7)
C39 C38 C40 120.3(8)
C34 C39 C38 124.3(8)
C34 C39 H39 117.9
C38 C39 H39 117.9
C38 C40 C42 111.1(8)
C38 C40 C43 113.0(8)
C41 C40 C38 108.1(8)
C41 C40 C42 110.8(9)
C41 C40 C43 106.6(9)
C42 C40 C43 107.3(8)
C40 C41 H41A 109.5
C40 C41 H41B 109.5
C40 C41 H41C 109.5
H41A C41 H41B 109.5
H41A C41 H41C 109.5
H41B C41 H41C 109.5
C40 C42 H42A 109.5
C40 C42 H42B 109.5
C40 C42 H42C 109.5
H42A C42 H42B 109.5
H42A C42 H42C 109.5
H42B C42 H42C 109.5
C40 C43 H43A 109.5
C40 C43 H43B 109.5
C40 C43 H43C 109.5
H43A C43 H43B 109.5
H43A C43 H43C 109.5
H43B C43 H43C 109.5
N2 C44 C36 127.8(7)
N2 C44 H44 116.1
C36 C44 H44 116.1
C46 C45 N2 118.9(7)
C46 C45 C50 122.6(8)
C50 C45 N2 118.6(7)
C45 C46 C47 116.8(9)
C45 C46 C51 122.6(8)
C47 C46 C51 120.6(9)
C46 C47 H47 118.4
C48 C47 C46 123.2(10)
C48 C47 H47 118.4
C47 C48 H48 121.9
C47 C48 C49 116.2(9)
C49 C48 H48 121.9
C48 C49 H49 118.9
C50 C49 C48 122.3(10)
C50 C49 H49 118.9
C45 C50 C54 122.6(7)
C49 C50 C45 118.7(9)
C49 C50 C54 118.6(9)
C46 C51 H51 108.1
C46 C51 C53 113.9(8)
C52 C51 C46 108.7(8)
C52 C51 H51 108.1
C52 C51 C53 109.7(8)
C53 C51 H51 108.1
C51 C52 H52A 109.5
C51 C52 H52B 109.5
C51 C52 H52C 109.5
H52A C52 H52B 109.5
H52A C52 H52C 109.5
H52B C52 H52C 109.5
C51 C53 H53A 109.5
C51 C53 H53B 109.5
C51 C53 H53C 109.5
H53A C53 H53B 109.5
H53A C53 H53C 109.5
H53B C53 H53C 109.5
C50 C54 H54 106.7
C50 C54 C55 110.8(7)
C55 C54 H54 106.7
C56 C54 C50 113.2(8)
C56 C54 H54 106.7
C56 C54 C55 112.4(7)
C54 C55 H55A 109.5
C54 C55 H55B 109.5
C54 C55 H55C 109.5
H55A C55 H55B 109.5
H55A C55 H55C 109.5
H55B C55 H55C 109.5
C54 C56 H56A 109.5
C54 C56 H56B 109.5
C54 C56 H56C 109.5
H56A C56 H56B 109.5
H56A C56 H56C 109.5
H56B C56 H56C 109.5
P1 C57 H57A 109.5
P1 C57 H57B 109.5
P1 C57 H57C 109.5
H57A C57 H57B 109.5
H57A C57 H57C 109.5
H57B C57 H57C 109.5
P1 C58 H58A 109.5
P1 C58 H58B 109.5
P1 C58 H58C 109.5
H58A C58 H58B 109.5
H58A C58 H58C 109.5
H58B C58 H58C 109.5
P1 C59 H59A 109.5
P1 C59 H59B 109.5
P1 C59 H59C 109.5
H59A C59 H59B 109.5
H59A C59 H59C 109.5
H59B C59 H59C 109.5
Ni1 C60 H60A 109.5
Ni1 C60 H60B 109.5
Ni1 C60 H60C 109.5
H60A C60 H60B 109.5
H60A C60 H60C 109.5
H60B C60 H60C 109.5
P2 C61 H61A 109.5
P2 C61 H61B 109.5
P2 C61 H61C 109.5
H61A C61 H61B 109.5
H61A C61 H61C 109.5
H61B C61 H61C 109.5
P2 C62 H62A 109.5
P2 C62 H62B 109.5
P2 C62 H62C 109.5
H62A C62 H62B 109.5
H62A C62 H62C 109.5
H62B C62 H62C 109.5
P2 C63 H63A 109.5
P2 C63 H63B 109.5
P2 C63 H63C 109.5
H63A C63 H63B 109.5
H63A C63 H63C 109.5
H63B C63 H63C 109.5
Ni2 C64 H64A 109.5
Ni2 C64 H64B 109.5
Ni2 C64 H64C 109.5
H64A C64 H64B 109.5
H64A C64 H64C 109.5
H64B C64 H64C 109.5

loop_
_geom_bond_atom_site_label_1
_geom_bond_atom_site_label_2
_geom_bond_distance
Ni1 Ni2 8.936(2)
Ni1 P1 2.140(3)
Ni1 O1 1.922(6)
Ni1 N1 1.975(6)
Ni1 C60 1.916(9)
Ni2 P2 2.135(2)
Ni2 O2 1.888(5)
Ni2 N2 1.936(6)
Ni2 C64 1.985(9)
P1 C57 1.804(11)
P1 C58 1.822(13)
P1 C59 1.849(10)
P2 C61 1.798(10)
P2 C62 1.810(10)
P2 C63 1.840(11)
O1 C12 1.253(9)
O2 C35 1.309(9)
N1 C21 1.267(9)
N1 C22 1.451(8)
N2 C44 1.267(9)
N2 C45 1.484(9)
C1 C2 1.404(11)
C1 C6 1.412(10)
C1 C7 1.535(12)
C2 C3 1.364(11)
C2 C11 1.502(10)
C3 C4 1.411(9)
C3 C8 1.542(12)
C4 C5 1.370(11)
C4 C9 1.503(12)
C5 C6 1.413(11)
C5 C34 1.504(9)
C6 C10 1.508(11)
C7 H7A 0.9800
C7 H7B 0.9800
C7 H7C 0.9800
C8 H8A 0.9800
C8 H8B 0.9800
C8 H8C 0.9800
C9 H9A 0.9800
C9 H9B 0.9800
C9 H9C 0.9800
C10 H10A 0.9800
C10 H10B 0.9800
C10 H10C 0.9800
C11 C12 1.460(11)
C11 C16 1.332(13)
C12 C13 1.442(10)
C13 C14 1.408(13)
C13 C21 1.426(10)
C14 H14 0.9500
C14 C15 1.389(14)
C15 C16 1.435(13)
C15 C17 1.535(18)
C16 H16 0.9500
C17 C18 1.481(16)
C17 C19 1.47(3)
C17 C20 1.457(19)
C18 H18A 0.9800
C18 H18B 0.9800
C18 H18C 0.9800
C19 H19A 0.9800
C19 H19B 0.9800
C19 H19C 0.9800
C20 H20A 0.9800
C20 H20B 0.9800
C20 H20C 0.9800
C21 H21 0.9500
C22 C23 1.397(10)
C22 C27 1.396(11)
C23 C24 1.408(10)
C23 C28 1.526(11)
C24 H24 0.9500
C24 C25 1.352(11)
C25 H25 0.9500
C25 C26 1.406(12)
C26 H26 0.9500
C26 C27 1.420(10)
C27 C31 1.516(11)
C28 H28 1.0000
C28 C29 1.544(12)
C28 C30 1.535(13)
C29 H29A 0.9800
C29 H29B 0.9800
C29 H29C 0.9800
C30 H30A 0.9800
C30 H30B 0.9800
C30 H30C 0.9800
C31 H31 1.0000
C31 C32 1.506(14)
C31 C33 1.554(13)
C32 H32A 0.9800
C32 H32B 0.9800
C32 H32C 0.9800
C33 H33A 0.9800
C33 H33B 0.9800
C33 H33C 0.9800
C34 C35 1.430(11)
C34 C39 1.371(11)
C35 C36 1.420(9)
C36 C37 1.406(11)
C36 C44 1.442(11)
C37 H37 0.9500
C37 C38 1.378(11)
C38 C39 1.402(10)
C38 C40 1.529(12)
C39 H39 0.9500
C40 C41 1.511(14)
C40 C42 1.532(13)
C40 C43 1.538(11)
C41 H41A 0.9800
C41 H41B 0.9800
C41 H41C 0.9800
C42 H42A 0.9800
C42 H42B 0.9800
C42 H42C 0.9800
C43 H43A 0.9800
C43 H43B 0.9800
C43 H43C 0.9800
C44 H44 0.9500
C45 C46 1.368(12)
C45 C50 1.388(11)
C46 C47 1.400(12)
C46 C51 1.516(12)
C47 H47 0.9500
C47 C48 1.385(13)
C48 H48 0.9500
C48 C49 1.410(15)
C49 H49 0.9500
C49 C50 1.353(12)
C50 C54 1.532(13)
C51 H51 1.0000
C51 C52 1.489(13)
C51 C53 1.542(13)
C52 H52A 0.9800
C52 H52B 0.9800
C52 H52C 0.9800
C53 H53A 0.9800
C53 H53B 0.9800
C53 H53C 0.9800
C54 H54 1.0000
C54 C55 1.636(13)
C54 C56 1.513(12)
C55 H55A 0.9800
C55 H55B 0.9800
C55 H55C 0.9800
C56 H56A 0.9800
C56 H56B 0.9800
C56 H56C 0.9800
C57 H57A 0.9800
C57 H57B 0.9800
C57 H57C 0.9800
C58 H58A 0.9800
C58 H58B 0.9800
C58 H58C 0.9800
C59 H59A 0.9800
C59 H59B 0.9800
C59 H59C 0.9800
C60 H60A 0.9800
C60 H60B 0.9800
C60 H60C 0.9800
C61 H61A 0.9800
C61 H61B 0.9800
C61 H61C 0.9800
C62 H62A 0.9800
C62 H62B 0.9800
C62 H62C 0.9800
C63 H63A 0.9800
C63 H63B 0.9800
C63 H63C 0.9800
C64 H64A 0.9800
C64 H64B 0.9800
C64 H64C 0.9800

loop_
_platon_squeeze_void_nr
_platon_squeeze_void_average_x
_platon_squeeze_void_average_y
_platon_squeeze_void_average_z
_platon_squeeze_void_volume
_platon_squeeze_void_count_electrons
_platon_squeeze_void_content
1 -0.119 0.462 0.381 1224 386 '9 pentanes'
